data_2105178
loop_
_publ_author_name
'Siegler, Maxime A.'
'Parkin, Sean'
'Brock, Carolyn Pratt'

_publ_section_title
;
 [Ni(MeCN)(H~2~O)~2~(NO~3~)~2~]&#x00B7;(15-crown-5)&#x00B7;MeCN: detailed
 study of a four-phase sequence that includes an intermediate modulated
 phase
;
_journal_issue 4
_journal_name_full 'Acta Crystallographica Section B'
_journal_page_first 389
_journal_page_last 400
_journal_paper_doi 10.1107/S0108768112018319
_journal_volume 68
_journal_year 2012
_chemical_formula_moiety 'C10 H20 O5, C2 H7 N3 Ni O8, C2 H3 N'
_chemical_formula_sum 'C14 H30 N4 Ni O13'
_chemical_formula_weight 521.13
_chemical_name_systematic
;
acetonitrilediaqual-\k^1^O-nitrato-\k^2^O-nitratonickel(II) (15-crown-5)
acetonitrile solvate
;
_space_group_IT_number 2
_symmetry_cell_setting triclinic
_symmetry_space_group_name_Hall '-P 1'
_symmetry_space_group_name_H-M 'P -1'
_atom_sites_solution_hydrogens geom
_atom_sites_solution_primary direct
_atom_sites_solution_secondary difmap
_audit_creation_method 'SHELXL-97 and C P Brock'
_cell_angle_alpha 90.0250(10)
_cell_angle_beta 105.4580(10)
_cell_angle_gamma 90.0070(10)
_cell_formula_units_Z 4
_cell_length_a 12.15590(10)
_cell_length_b 12.17080(10)
_cell_length_c 16.0713(2)
_cell_measurement_reflns_used 10314
_cell_measurement_temperature 130(2)
_cell_measurement_theta_max 27.48
_cell_measurement_theta_min 1.00
_cell_volume 2291.69(4)
_computing_cell_refinement 'DENZO-SMN (Nonius, 1999)'
_computing_data_collection 'COLLECT (Nonius, 1999)'
_computing_data_reduction 'DENZO-SMN (Nonius, 1999)'
_computing_molecular_graphics 'Mercury (Macrae et al., 2008)'
_computing_publication_material 'SHELX-97 and local procedures'
_computing_structure_refinement 'SHELXL-97 (Sheldrick, 2008)'
_computing_structure_solution 'SHELXS-97 (Sheldrick, 2008)'
_diffrn_ambient_temperature 130(2)
_diffrn_detector_area_resol_mean 18
_diffrn_measured_fraction_theta_full 0.998
_diffrn_measured_fraction_theta_max 0.998
_diffrn_measurement_device_type 'Nonius KappaCCD diffractometer'
_diffrn_measurement_method '\w scans at fixed \c = 55\%'
_diffrn_radiation_monochromator graphite
_diffrn_radiation_source 'fine-focus sealed tube'
_diffrn_radiation_type MoK\a
_diffrn_radiation_wavelength 0.71073
_diffrn_reflns_av_R_equivalents 0.0386
_diffrn_reflns_av_sigmaI/netI 0.0576
_diffrn_reflns_limit_h_max 15
_diffrn_reflns_limit_h_min -15
_diffrn_reflns_limit_k_max 15
_diffrn_reflns_limit_k_min -15
_diffrn_reflns_limit_l_max 20
_diffrn_reflns_limit_l_min -20
_diffrn_reflns_number 20321
_diffrn_reflns_theta_full 27.50
_diffrn_reflns_theta_max 27.50
_diffrn_reflns_theta_min 1.31
_diffrn_standards_decay_% <2
_exptl_absorpt_coefficient_mu 0.916
_exptl_absorpt_correction_T_max 0.9139
_exptl_absorpt_correction_T_min 0.8033
_exptl_absorpt_correction_type multi-scan
_exptl_absorpt_process_details 'Scalepack (Otwinowski & Minor, 2006)'
_exptl_crystal_colour 'pale green'
_exptl_crystal_density_diffrn 1.510
_exptl_crystal_density_method 'not measured'
_exptl_crystal_description parallelepiped
_exptl_crystal_F_000 1096
_exptl_crystal_size_max 0.25
_exptl_crystal_size_mid 0.15
_exptl_crystal_size_min 0.10
_refine_diff_density_max 1.385
_refine_diff_density_min -0.564
_refine_ls_extinction_method none
_refine_ls_goodness_of_fit_ref 1.304
_refine_ls_hydrogen_treatment mixed
_refine_ls_matrix_type full
_refine_ls_number_parameters 606
_refine_ls_number_reflns 10513
_refine_ls_number_restraints 12
_refine_ls_restrained_S_all 1.304
_refine_ls_R_factor_all 0.0779
_refine_ls_R_factor_gt 0.0489
_refine_ls_shift/su_max 0.009
_refine_ls_shift/su_mean 0.001
_refine_ls_structure_factor_coef Fsqd
_refine_ls_weighting_details 'calc w=1/[\s^2^(Fo^2^)+(0.0460P)^2^+0.3995P] where P=(Fo^2^+2Fc^2^)/3'
_refine_ls_weighting_scheme calc
_refine_ls_wR_factor_gt 0.1155
_refine_ls_wR_factor_ref 0.1260
_reflns_number_gt 7675
_reflns_number_total 10513
_reflns_threshold_expression >2\s(I)
_cod_data_source_file hw5021.cif
_cod_data_source_block 130K_IV_1
_cod_database_code 2105178
_cod_database_fobs_code 2105178

loop_
_symmetry_equiv_pos_as_xyz
'x, y, z'
'-x, -y, -z'

loop_
_atom_site_type_symbol
_atom_site_label
_atom_site_fract_x
_atom_site_fract_y
_atom_site_fract_z
_atom_site_U_iso_or_equiv
_atom_site_adp_type
_atom_site_calc_flag
_atom_site_refinement_flags
_atom_site_occupancy
_atom_site_symmetry_multiplicity
C C1_1 0.0610(5) 0.1566(5) 0.3074(4) 0.0300(15) Uani d . 1 1
H H1A_1 0.0616 0.1704 0.2468 0.036 Uiso calc R 1 1
H H1B_1 -0.0184 0.1405 0.3087 0.036 Uiso calc R 1 1
C C2_1 0.1376(5) 0.0610(5) 0.3436(4) 0.0294(16) Uani d . 1 1
H H2A_1 0.1382 0.0482 0.4045 0.035 Uiso calc R 1 1
H H2B_1 0.1097 -0.0065 0.3102 0.035 Uiso calc R 1 1
C C3_1 0.3343(5) 0.0068(5) 0.3776(4) 0.0377(17) Uani d . 1 1
H H3A_1 0.3252 -0.0601 0.3413 0.045 Uiso calc R 1 1
H H3B_1 0.3255 -0.0141 0.4350 0.045 Uiso calc R 1 1
C C4_1 0.4488(5) 0.0548(5) 0.3870(4) 0.0278(15) Uani d . 1 1
H H4A_1 0.5076 -0.0034 0.4016 0.033 Uiso calc R 1 1
H H4B_1 0.4525 0.0892 0.3319 0.033 Uiso calc R 1 1
C C5_1 0.5716(4) 0.2002(5) 0.4628(3) 0.0266(14) Uani d . 1 1
H H5A_1 0.6284 0.1562 0.4429 0.032 Uiso calc R 1 1
H H5B_1 0.6050 0.2186 0.5243 0.032 Uiso calc R 1 1
C C6_1 0.5470(4) 0.3051(4) 0.4107(3) 0.0237(13) Uani d . 1 1
H H6A_1 0.6178 0.3485 0.4183 0.028 Uiso calc R 1 1
H H6B_1 0.5165 0.2878 0.3486 0.028 Uiso calc R 1 1
C C7_1 0.4356(4) 0.4648(5) 0.3957(4) 0.0259(14) Uani d . 1 1
H H7A_1 0.4302 0.4546 0.3336 0.031 Uiso calc R 1 1
H H7B_1 0.4941 0.5215 0.4190 0.031 Uiso calc R 1 1
C C8_1 0.3222(5) 0.5005(5) 0.4070(4) 0.0299(15) Uani d . 1 1
H H8A_1 0.3204 0.4895 0.4677 0.036 Uiso calc R 1 1
H H8B_1 0.3098 0.5795 0.3930 0.036 Uiso calc R 1 1
C C9_1 0.1268(5) 0.4433(5) 0.3682(4) 0.0260(15) Uani d . 1 1
H H9A_1 0.0904 0.5150 0.3489 0.031 Uiso calc R 1 1
H H9B_1 0.1346 0.4354 0.4309 0.031 Uiso calc R 1 1
C C10_1 0.0566(5) 0.3518(5) 0.3195(4) 0.0310(15) Uani d . 1 1
H H10A_1 -0.0238 0.3599 0.3213 0.037 Uiso calc R 1 1
H H10B_1 0.0587 0.3536 0.2584 0.037 Uiso calc R 1 1
O O1_1 0.1022(2) 0.2491(3) 0.3585(2) 0.0259(9) Uani d . 1 1
O O2_1 0.2482(3) 0.0869(3) 0.3378(2) 0.0272(9) Uani d . 1 1
O O3_1 0.4700(3) 0.1360(3) 0.4542(2) 0.0261(9) Uani d . 1 1
O O4_1 0.4663(3) 0.3649(3) 0.4403(2) 0.0270(9) Uani d . 1 1
O O5_1 0.2357(3) 0.4373(3) 0.3514(2) 0.0264(10) Uani d . 1 1
Ni Ni1_1 0.30155(6) 0.26800(6) 0.13537(5) 0.02056(16) Uani d . 1 1
O O6_1 0.3030(3) 0.2680(3) 0.2619(2) 0.0204(8) Uani d D 1 1
H H6C_1 0.290(4) 0.2016(15) 0.273(3) 0.031 Uiso d D 1 1
H H6D_1 0.268(4) 0.304(3) 0.291(3) 0.031 Uiso d D 1 1
O O7_1 0.2903(3) 0.2675(4) 0.00789(19) 0.0357(10) Uani d D 1 1
H H7C_1 0.349(2) 0.267(5) -0.008(3) 0.054 Uiso d D 1 1
H H7D_1 0.236(2) 0.246(4) -0.033(2) 0.054 Uiso d D 1 1
N N1_1 0.2239(4) 0.0438(4) 0.1367(3) 0.0306(12) Uani d . 1 1
O O8_1 0.3126(3) 0.0974(3) 0.1480(2) 0.0456(9) Uani d . 1 1
O O9_1 0.1286(3) 0.0908(4) 0.1139(2) 0.0613(11) Uani d . 1 1
O O10_1 0.2161(4) -0.0543(3) 0.1510(3) 0.0654(15) Uani d . 1 1
N N2_1 0.1949(5) 0.4414(4) 0.1190(4) 0.0356(13) Uani d . 1 1
O O11_1 0.2989(3) 0.4402(3) 0.1397(3) 0.0285(9) Uani d . 1 1
O O12_1 0.1422(3) 0.3483(4) 0.1074(3) 0.0394(11) Uani d . 1 1
O O13_1 0.1395(4) 0.5315(4) 0.1129(3) 0.0735(17) Uani d . 1 1
C C11_1 0.6909(4) 0.2324(6) 0.2538(3) 0.0376(14) Uani d . 1 1
H H11A_1 0.7167 0.2973 0.2899 0.056 Uiso calc R 1 1
H H11B_1 0.7379 0.2232 0.2134 0.056 Uiso calc R 1 1
H H11C_1 0.6980 0.1672 0.2906 0.056 Uiso calc R 1 1
C C12_1 0.5692(4) 0.2470(5) 0.2046(3) 0.0267(12) Uani d . 1 1
N N3_1 0.4767(3) 0.2539(4) 0.1682(3) 0.0313(12) Uani d . 1 1
C C13_1 -0.0657(4) 0.2309(6) -0.0107(3) 0.0462(16) Uani d . 1 1
H H13A_1 0.0081 0.1940 0.0109 0.069 Uiso calc R 1 1
H H13B_1 -0.0547 0.3003 -0.0383 0.069 Uiso calc R 1 1
H H13C_1 -0.1175 0.1835 -0.0529 0.069 Uiso calc R 1 1
C C14_1 -0.1140(4) 0.2527(5) 0.0600(3) 0.0276(13) Uani d . 1 1
N N4_1 -0.1536(4) 0.2687(4) 0.1162(3) 0.0404(13) Uani d . 1 1
C C1_2 0.0637(5) 0.3406(4) 0.8067(4) 0.0277(15) Uani d . 1 1
H H1A_2 -0.0167 0.3563 0.8051 0.033 Uiso calc R 1 1
H H1B_2 0.0685 0.3283 0.7469 0.033 Uiso calc R 1 1
C C2_2 0.1387(5) 0.4352(5) 0.8468(4) 0.0307(17) Uani d . 1 1
H H2A_2 0.1128 0.5036 0.8142 0.037 Uiso calc R 1 1
H H2B_2 0.1359 0.4460 0.9072 0.037 Uiso calc R 1 1
C C3_2 0.3359(4) 0.4869(4) 0.8820(4) 0.0273(14) Uani d . 1 1
H H3A_2 0.3285 0.5067 0.9401 0.033 Uiso calc R 1 1
H H3B_2 0.3251 0.5542 0.8462 0.033 Uiso calc R 1 1
C C4_2 0.4533(5) 0.4388(5) 0.8894(4) 0.0283(15) Uani d . 1 1
H H4A_2 0.4554 0.4032 0.8344 0.034 Uiso calc R 1 1
H H4B_2 0.5119 0.4975 0.9025 0.034 Uiso calc R 1 1
C C5_2 0.5739(4) 0.2950(5) 0.9636(3) 0.0276(14) Uani d . 1 1
H H5A_2 0.6075 0.2737 1.0246 0.033 Uiso calc R 1 1
H H5B_2 0.6310 0.3401 0.9451 0.033 Uiso calc R 1 1
C C6_2 0.5497(4) 0.1933(4) 0.9092(3) 0.0282(14) Uani d . 1 1
H H6A_2 0.5204 0.2131 0.8474 0.034 Uiso calc R 1 1
H H6B_2 0.6203 0.1496 0.9164 0.034 Uiso calc R 1 1
C C7_2 0.4346(5) 0.0284(4) 0.8930(4) 0.0291(15) Uani d . 1 1
H H7A_2 0.4933 -0.0280 0.9164 0.035 Uiso calc R 1 1
H H7B_2 0.4273 0.0368 0.8305 0.035 Uiso calc R 1 1
C C8_2 0.3228(5) -0.0046(5) 0.9076(3) 0.0308(15) Uani d . 1 1
H H8A_2 0.3093 -0.0840 0.8961 0.037 Uiso calc R 1 1
H H8B_2 0.3227 0.0101 0.9682 0.037 Uiso calc R 1 1
C C9_2 0.1268(5) 0.0520(5) 0.8678(4) 0.0332(17) Uani d . 1 1
H H9A_2 0.1363 0.0583 0.9307 0.040 Uiso calc R 1 1
H H9B_2 0.0903 -0.0194 0.8479 0.040 Uiso calc R 1 1
C C10_2 0.0537(5) 0.1456(4) 0.8206(3) 0.0257(14) Uani d . 1 1
H H10A_2 0.0516 0.1445 0.7586 0.031 Uiso calc R 1 1
H H10B_2 -0.0253 0.1388 0.8258 0.031 Uiso calc R 1 1
O O1_2 0.1038(3) 0.2444(3) 0.8594(2) 0.0252(9) Uani d . 1 1
O O2_2 0.2530(3) 0.4086(3) 0.8440(2) 0.0232(9) Uani d . 1 1
O O3_2 0.4749(3) 0.3593(3) 0.9581(2) 0.0259(9) Uani d . 1 1
O O4_2 0.4660(3) 0.1316(3) 0.9371(2) 0.0254(9) Uani d . 1 1
O O5_2 0.2346(3) 0.0591(3) 0.8494(2) 0.0287(10) Uani d . 1 1
Ni Ni2_2 0.29810(6) 0.22600(6) 0.63442(5) 0.02058(16) Uani d . 1 1
O O6_2 0.3034(3) 0.2285(3) 0.7611(2) 0.0219(8) Uani d D 1 1
H H6C_2 0.281(4) 0.172(2) 0.783(3) 0.033 Uiso d D 1 1
H H6D_2 0.282(4) 0.279(2) 0.788(3) 0.033 Uiso d D 1 1
O O7_2 0.2879(3) 0.2189(4) 0.5076(2) 0.0355(10) Uani d D 1 1
H H7C_2 0.346(2) 0.209(5) 0.490(3) 0.053 Uiso d D 1 1
H H7D_2 0.235(2) 0.209(4) 0.463(2) 0.053 Uiso d D 1 1
N N1_2 0.2425(5) 0.4586(5) 0.6429(3) 0.0435(16) Uani d . 1 1
O O8_2 0.3466(3) 0.4714(3) 0.6824(2) 0.0429(8) Uani d . 1 1
O O9_2 0.2105(3) 0.3650(3) 0.6120(2) 0.0389(8) Uani d . 1 1
O O10_2 0.1874(5) 0.5392(4) 0.6343(4) 0.0813(18) Uani d . 1 1
N N2_2 0.1942(5) 0.0420(5) 0.6209(3) 0.0369(13) Uani d . 1 1
O O11_2 0.3051(3) 0.0518(3) 0.6413(3) 0.0297(9) Uani d . 1 1
O O12_2 0.1421(3) 0.1329(3) 0.6099(2) 0.0273(9) Uani d . 1 1
O O13_2 0.1471(4) -0.0424(4) 0.6134(3) 0.0621(15) Uani d . 1 1
C C11_2 0.6792(4) 0.2869(6) 0.7519(3) 0.0424(16) Uani d . 1 1
H H11A_2 0.6855 0.3589 0.7803 0.064 Uiso calc R 1 1
H H11B_2 0.7298 0.2847 0.7136 0.064 Uiso calc R 1 1
H H11C_2 0.7014 0.2293 0.7958 0.064 Uiso calc R 1 1
C C12_2 0.5649(4) 0.2696(5) 0.7030(3) 0.0257(12) Uani d . 1 1
N N3_2 0.4708(3) 0.2548(4) 0.6666(3) 0.0245(10) Uani d . 1 1
C C13_2 -0.0571(4) 0.2715(6) 0.4960(4) 0.0472(17) Uani d . 1 1
H H13A_2 -0.1136 0.2672 0.4398 0.071 Uiso calc R 1 1
H H13B_2 0.0029 0.2168 0.4985 0.071 Uiso calc R 1 1
H H13C_2 -0.0232 0.3451 0.5037 0.071 Uiso calc R 1 1
C C14_2 -0.1123(4) 0.2498(5) 0.5642(4) 0.0305(14) Uani d . 1 1
N N4_2 -0.1571(4) 0.2349(5) 0.6156(3) 0.0447(14) Uani d . 1 1

loop_
_atom_site_aniso_label
_atom_site_aniso_U_11
_atom_site_aniso_U_22
_atom_site_aniso_U_33
_atom_site_aniso_U_12
_atom_site_aniso_U_13
_atom_site_aniso_U_23
C1_1 0.021(3) 0.042(4) 0.021(3) 0.004(3) -0.006(2) -0.004(3)
C2_1 0.030(3) 0.034(4) 0.029(4) -0.004(3) 0.016(3) -0.005(3)
C3_1 0.041(4) 0.019(3) 0.047(4) 0.010(3) 0.002(3) -0.006(3)
C4_1 0.033(3) 0.024(3) 0.028(4) 0.011(3) 0.012(3) -0.004(3)
C5_1 0.011(2) 0.045(4) 0.022(3) 0.011(2) 0.001(2) 0.010(3)
C6_1 0.020(3) 0.033(3) 0.021(3) -0.003(2) 0.009(2) 0.004(3)
C7_1 0.024(3) 0.026(3) 0.021(3) 0.002(2) -0.005(2) -0.005(3)
C8_1 0.035(4) 0.022(3) 0.032(4) 0.003(3) 0.009(3) -0.007(3)
C9_1 0.020(3) 0.037(4) 0.021(3) 0.004(3) 0.005(2) 0.002(3)
C10_1 0.017(3) 0.034(4) 0.041(4) 0.002(3) 0.007(3) -0.003(3)
O1_1 0.0190(17) 0.033(2) 0.024(2) 0.0063(19) 0.0016(15) 0.003(2)
O2_1 0.033(2) 0.024(2) 0.025(2) 0.0009(17) 0.0070(16) 0.0056(17)
O3_1 0.025(2) 0.028(2) 0.027(2) -0.0030(17) 0.0093(16) 0.0001(18)
O4_1 0.031(2) 0.028(2) 0.026(2) 0.002(2) 0.0144(18) 0.0000(19)
O5_1 0.026(2) 0.030(2) 0.022(2) 0.0052(18) 0.0061(17) -0.0022(19)
Ni1_1 0.0218(3) 0.0253(4) 0.0160(4) -0.0057(4) 0.0075(3) -0.0013(4)
O6_1 0.0279(18) 0.0174(18) 0.016(2) -0.0003(18) 0.0057(14) 0.0000(17)
O7_1 0.0186(17) 0.077(3) 0.0121(18) -0.007(2) 0.0060(14) -0.006(2)
N1_1 0.036(3) 0.025(3) 0.035(3) -0.017(2) 0.016(2) -0.008(2)
O8_1 0.049(2) 0.039(2) 0.057(2) -0.0214(19) 0.0282(19) -0.0150(19)
O9_1 0.058(3) 0.062(3) 0.059(2) 0.017(2) 0.005(2) 0.006(2)
O10_1 0.100(4) 0.029(3) 0.084(4) -0.028(2) 0.054(3) -0.014(2)
N2_1 0.034(3) 0.037(3) 0.040(3) 0.012(2) 0.018(2) 0.005(2)
O11_1 0.0217(19) 0.028(2) 0.040(2) 0.0100(18) 0.0166(16) 0.015(2)
O12_1 0.030(2) 0.051(3) 0.038(2) -0.0061(19) 0.0100(18) -0.002(2)
O13_1 0.076(4) 0.059(3) 0.080(4) 0.046(3) 0.011(3) 0.006(3)
C11_1 0.024(2) 0.062(4) 0.026(3) 0.010(3) 0.007(2) 0.009(3)
C12_1 0.033(3) 0.031(3) 0.021(3) 0.003(2) 0.016(2) 0.008(2)
N3_1 0.029(2) 0.048(3) 0.017(2) 0.008(2) 0.0054(18) 0.003(2)
C13_1 0.042(3) 0.062(4) 0.037(4) 0.008(3) 0.014(3) 0.000(3)
C14_1 0.018(3) 0.029(3) 0.036(4) 0.000(3) 0.006(2) 0.005(3)
N4_1 0.033(3) 0.043(3) 0.049(4) -0.005(3) 0.017(2) -0.002(3)
C1_2 0.025(3) 0.030(3) 0.034(4) 0.014(3) 0.016(3) 0.004(3)
C2_2 0.020(3) 0.025(3) 0.044(4) 0.012(3) 0.001(3) -0.002(3)
C3_2 0.029(3) 0.023(3) 0.032(3) -0.004(2) 0.010(3) -0.013(3)
C4_2 0.023(3) 0.029(3) 0.032(4) -0.003(3) 0.007(3) 0.001(3)
C5_2 0.026(3) 0.032(3) 0.027(3) 0.009(3) 0.010(2) 0.011(3)
C6_2 0.024(3) 0.038(4) 0.022(3) -0.002(3) 0.004(2) 0.009(3)
C7_2 0.044(4) 0.017(3) 0.030(4) 0.002(3) 0.016(3) -0.007(3)
C8_2 0.035(4) 0.026(3) 0.025(4) 0.002(3) -0.002(3) 0.005(3)
C9_2 0.036(4) 0.033(4) 0.033(4) -0.016(3) 0.014(3) 0.000(3)
C10_2 0.029(3) 0.032(3) 0.016(3) -0.011(3) 0.005(2) -0.011(3)
O1_2 0.0273(19) 0.027(2) 0.018(2) -0.0020(19) 0.0016(15) 0.0008(19)
O2_2 0.0144(19) 0.024(2) 0.032(2) 0.0004(15) 0.0063(15) 0.0001(17)
O3_2 0.023(2) 0.034(2) 0.023(2) -0.0013(18) 0.0107(16) 0.0012(18)
O4_2 0.027(2) 0.027(2) 0.023(2) -0.0051(19) 0.0072(17) -0.0015(18)
O5_2 0.022(2) 0.034(2) 0.030(2) 0.0037(18) 0.0086(17) 0.008(2)
Ni2_2 0.0201(3) 0.0264(4) 0.0153(4) 0.0030(4) 0.0047(3) 0.0001(4)
O6_2 0.0262(18) 0.027(2) 0.016(2) 0.0013(19) 0.0117(14) 0.0016(18)
O7_2 0.0256(18) 0.067(3) 0.0154(19) 0.013(2) 0.0079(15) -0.006(2)
N1_2 0.076(4) 0.041(3) 0.008(2) -0.033(3) 0.001(2) 0.000(2)
O8_2 0.048(2) 0.0297(19) 0.052(2) -0.0082(16) 0.0161(17) -0.0078(17)
O9_2 0.049(2) 0.030(2) 0.0327(18) 0.0057(16) 0.0024(15) -0.0030(15)
O10_2 0.111(4) 0.028(3) 0.111(4) 0.041(3) 0.040(3) 0.013(3)
N2_2 0.035(3) 0.047(3) 0.026(3) -0.018(3) 0.002(2) 0.003(2)
O11_2 0.030(2) 0.027(2) 0.030(2) 0.0139(18) 0.0048(17) 0.0059(19)
O12_2 0.0117(17) 0.040(2) 0.028(2) -0.0060(16) 0.0001(14) -0.0010(17)
O13_2 0.061(3) 0.052(3) 0.069(4) -0.036(3) 0.012(3) 0.000(3)
C11_2 0.022(2) 0.078(5) 0.029(3) -0.005(3) 0.009(2) 0.002(3)
C12_2 0.029(3) 0.030(3) 0.021(3) -0.003(2) 0.012(2) 0.004(2)
N3_2 0.031(2) 0.023(2) 0.024(3) -0.002(2) 0.0151(19) 0.001(2)
C13_2 0.043(3) 0.055(4) 0.049(4) 0.022(3) 0.022(3) 0.026(3)
C14_2 0.031(3) 0.028(3) 0.031(3) 0.005(3) 0.006(3) 0.004(3)
N4_2 0.042(3) 0.049(3) 0.047(4) -0.004(3) 0.020(3) -0.004(3)

loop_
_atom_type_symbol
_atom_type_description
_atom_type_scat_dispersion_real
_atom_type_scat_dispersion_imag
_atom_type_scat_source
C C 0.0033 0.0016 'International Tables Vol C Tables 4.2.6.8 and 6.1.1.4'
H H 0.0000 0.0000 'International Tables Vol C Tables 4.2.6.8 and 6.1.1.4'
O O 0.0106 0.0060 'International Tables Vol C Tables 4.2.6.8 and 6.1.1.4'
N N 0.0061 0.0033 'International Tables Vol C Tables 4.2.6.8 and 6.1.1.4'
Ni Ni 0.3393 1.1124 'International Tables Vol C Tables 4.2.6.8 and 6.1.1.4'

loop_
_geom_angle_atom_site_label_1
_geom_angle_atom_site_label_2
_geom_angle_atom_site_label_3
_geom_angle
_geom_angle_publ_flag
O1_1 C1_1 C2_1 107.8(4) no
O1_1 C1_1 H1A_1 110.1 no
C2_1 C1_1 H1A_1 110.1 no
O1_1 C1_1 H1B_1 110.1 no
C2_1 C1_1 H1B_1 110.1 no
H1A_1 C1_1 H1B_1 108.5 no
O2_1 C2_1 C1_1 107.7(5) no
O2_1 C2_1 H2A_1 110.2 no
C1_1 C2_1 H2A_1 110.2 no
O2_1 C2_1 H2B_1 110.2 no
C1_1 C2_1 H2B_1 110.2 no
H2A_1 C2_1 H2B_1 108.5 no
O2_1 C3_1 C4_1 109.2(5) no
O2_1 C3_1 H3A_1 109.8 no
C4_1 C3_1 H3A_1 109.8 no
O2_1 C3_1 H3B_1 109.8 no
C4_1 C3_1 H3B_1 109.8 no
H3A_1 C3_1 H3B_1 108.3 no
O3_1 C4_1 C3_1 108.9(4) no
O3_1 C4_1 H4A_1 109.9 no
C3_1 C4_1 H4A_1 109.9 no
O3_1 C4_1 H4B_1 109.9 no
C3_1 C4_1 H4B_1 109.9 no
H4A_1 C4_1 H4B_1 108.3 no
O3_1 C5_1 C6_1 111.6(4) no
O3_1 C5_1 H5A_1 109.3 no
C6_1 C5_1 H5A_1 109.3 no
O3_1 C5_1 H5B_1 109.3 no
C6_1 C5_1 H5B_1 109.3 no
H5A_1 C5_1 H5B_1 108.0 no
O4_1 C6_1 C5_1 107.7(4) no
O4_1 C6_1 H6A_1 110.2 no
C5_1 C6_1 H6A_1 110.2 no
O4_1 C6_1 H6B_1 110.2 no
C5_1 C6_1 H6B_1 110.2 no
H6A_1 C6_1 H6B_1 108.5 no
O4_1 C7_1 C8_1 108.3(5) no
O4_1 C7_1 H7A_1 110.0 no
C8_1 C7_1 H7A_1 110.0 no
O4_1 C7_1 H7B_1 110.0 no
C8_1 C7_1 H7B_1 110.0 no
H7A_1 C7_1 H7B_1 108.4 no
O5_1 C8_1 C7_1 108.6(4) no
O5_1 C8_1 H8A_1 110.0 no
C7_1 C8_1 H8A_1 110.0 no
O5_1 C8_1 H8B_1 110.0 no
C7_1 C8_1 H8B_1 110.0 no
H8A_1 C8_1 H8B_1 108.4 no
O5_1 C9_1 C10_1 107.1(5) no
O5_1 C9_1 H9A_1 110.3 no
C10_1 C9_1 H9A_1 110.3 no
O5_1 C9_1 H9B_1 110.3 no
C10_1 C9_1 H9B_1 110.3 no
H9A_1 C9_1 H9B_1 108.6 no
O1_1 C10_1 C9_1 108.6(4) no
O1_1 C10_1 H10A_1 110.0 no
C9_1 C10_1 H10A_1 110.0 no
O1_1 C10_1 H10B_1 110.0 no
C9_1 C10_1 H10B_1 110.0 no
H10A_1 C10_1 H10B_1 108.4 no
C1_1 O1_1 C10_1 113.8(3) no
C2_1 O2_1 C3_1 114.2(4) no
C4_1 O3_1 C5_1 115.0(4) no
C6_1 O4_1 C7_1 112.9(4) no
C8_1 O5_1 C9_1 115.2(4) no
O7_1 Ni1_1 O6_1 176.74(13) no
O7_1 Ni1_1 N3_1 92.62(14) no
O6_1 Ni1_1 N3_1 90.62(14) no
O7_1 Ni1_1 O8_1 94.67(17) no
O6_1 Ni1_1 O8_1 85.37(14) no
N3_1 Ni1_1 O8_1 81.75(18) no
O7_1 Ni1_1 O11_1 92.22(19) no
O6_1 Ni1_1 O11_1 87.87(16) no
N3_1 Ni1_1 O11_1 95.69(19) no
O8_1 Ni1_1 O11_1 172.75(15) no
O7_1 Ni1_1 O12_1 88.56(15) no
O6_1 Ni1_1 O12_1 88.62(15) no
N3_1 Ni1_1 O12_1 157.2(2) no
O8_1 Ni1_1 O12_1 120.91(15) no
O11_1 Ni1_1 O12_1 61.46(15) no
Ni1_1 O6_1 H6C_1 105(3) no
Ni1_1 O6_1 H6D_1 134(3) no
H6C_1 O6_1 H6D_1 103(3) no
Ni1_1 O7_1 H7C_1 119(3) no
Ni1_1 O7_1 H7D_1 129(3) no
H7C_1 O7_1 H7D_1 108(3) no
O10_1 N1_1 O8_1 126.6(6) no
O10_1 N1_1 O9_1 112.8(5) no
O8_1 N1_1 O9_1 120.3(5) no
N1_1 O8_1 Ni1_1 118.8(3) no
O11_1 N2_1 O13_1 121.3(6) no
O11_1 N2_1 O12_1 117.9(5) no
O13_1 N2_1 O12_1 120.7(5) no
N2_1 O11_1 Ni1_1 91.6(3) no
N2_1 O12_1 Ni1_1 89.0(3) no
C12_1 C11_1 H11A_1 109.5 no
C12_1 C11_1 H11B_1 109.5 no
H11A_1 C11_1 H11B_1 109.5 no
C12_1 C11_1 H11C_1 109.5 no
H11A_1 C11_1 H11C_1 109.5 no
H11B_1 C11_1 H11C_1 109.5 no
N3_1 C12_1 C11_1 177.3(7) no
C12_1 N3_1 Ni1_1 164.2(4) no
C14_1 C13_1 H13A_1 109.5 no
C14_1 C13_1 H13B_1 109.5 no
H13A_1 C13_1 H13B_1 109.5 no
C14_1 C13_1 H13C_1 109.5 no
H13A_1 C13_1 H13C_1 109.5 no
H13B_1 C13_1 H13C_1 109.5 no
N4_1 C14_1 C13_1 179.0(7) no
O1_2 C1_2 C2_2 107.3(4) no
O1_2 C1_2 H1A_2 110.3 no
C2_2 C1_2 H1A_2 110.3 no
O1_2 C1_2 H1B_2 110.3 no
C2_2 C1_2 H1B_2 110.3 no
H1A_2 C1_2 H1B_2 108.5 no
O2_2 C2_2 C1_2 107.2(4) no
O2_2 C2_2 H2A_2 110.3 no
C1_2 C2_2 H2A_2 110.3 no
O2_2 C2_2 H2B_2 110.3 no
C1_2 C2_2 H2B_2 110.3 no
H2A_2 C2_2 H2B_2 108.5 no
O2_2 C3_2 C4_2 108.9(4) no
O2_2 C3_2 H3A_2 109.9 no
C4_2 C3_2 H3A_2 109.9 no
O2_2 C3_2 H3B_2 109.9 no
C4_2 C3_2 H3B_2 109.9 no
H3A_2 C3_2 H3B_2 108.3 no
O3_2 C4_2 C3_2 107.1(5) no
O3_2 C4_2 H4A_2 110.3 no
C3_2 C4_2 H4A_2 110.3 no
O3_2 C4_2 H4B_2 110.3 no
C3_2 C4_2 H4B_2 110.3 no
H4A_2 C4_2 H4B_2 108.5 no
O3_2 C5_2 C6_2 112.8(4) no
O3_2 C5_2 H5A_2 109.0 no
C6_2 C5_2 H5A_2 109.0 no
O3_2 C5_2 H5B_2 109.0 no
C6_2 C5_2 H5B_2 109.0 no
H5A_2 C5_2 H5B_2 107.8 no
O4_2 C6_2 C5_2 107.2(4) no
O4_2 C6_2 H6A_2 110.3 no
C5_2 C6_2 H6A_2 110.3 no
O4_2 C6_2 H6B_2 110.3 no
C5_2 C6_2 H6B_2 110.3 no
H6A_2 C6_2 H6B_2 108.5 no
O4_2 C7_2 C8_2 106.8(4) no
O4_2 C7_2 H7A_2 110.4 no
C8_2 C7_2 H7A_2 110.4 no
O4_2 C7_2 H7B_2 110.4 no
C8_2 C7_2 H7B_2 110.4 no
H7A_2 C7_2 H7B_2 108.6 no
O5_2 C8_2 C7_2 107.6(5) no
O5_2 C8_2 H8A_2 110.2 no
C7_2 C8_2 H8A_2 110.2 no
O5_2 C8_2 H8B_2 110.2 no
C7_2 C8_2 H8B_2 110.2 no
H8A_2 C8_2 H8B_2 108.5 no
O5_2 C9_2 C10_2 107.5(5) no
O5_2 C9_2 H9A_2 110.2 no
C10_2 C9_2 H9A_2 110.2 no
O5_2 C9_2 H9B_2 110.2 no
C10_2 C9_2 H9B_2 110.2 no
H9A_2 C9_2 H9B_2 108.5 no
O1_2 C10_2 C9_2 107.0(4) no
O1_2 C10_2 H10A_2 110.3 no
C9_2 C10_2 H10A_2 110.3 no
O1_2 C10_2 H10B_2 110.3 no
C9_2 C10_2 H10B_2 110.3 no
H10A_2 C10_2 H10B_2 108.6 no
C10_2 O1_2 C1_2 113.0(3) no
C3_2 O2_2 C2_2 114.9(4) no
C5_2 O3_2 C4_2 113.5(4) no
C6_2 O4_2 C7_2 114.9(4) no
C9_2 O5_2 C8_2 113.5(4) no
O9_2 Ni2_2 O7_2 88.12(15) no
O9_2 Ni2_2 O6_2 92.40(14) no
O7_2 Ni2_2 O6_2 177.69(15) no
O9_2 Ni2_2 N3_2 111.37(17) no
O7_2 Ni2_2 N3_2 92.62(15) no
O6_2 Ni2_2 N3_2 89.29(14) no
O9_2 Ni2_2 O11_2 151.01(16) no
O7_2 Ni2_2 O11_2 90.07(18) no
O6_2 Ni2_2 O11_2 88.39(17) no
N3_2 Ni2_2 O11_2 97.62(17) no
O9_2 Ni2_2 O12_2 90.65(15) no
O7_2 Ni2_2 O12_2 88.77(15) no
O6_2 Ni2_2 O12_2 88.97(14) no
N3_2 Ni2_2 O12_2 157.97(18) no
O11_2 Ni2_2 O12_2 60.38(15) no
Ni2_2 O6_2 H6C_2 119(3) no
Ni2_2 O6_2 H6D_2 127(3) no
H6C_2 O6_2 H6D_2 102(2) no
Ni2_2 O7_2 H7C_2 121(3) no
Ni2_2 O7_2 H7D_2 135(3) no
H7C_2 O7_2 H7D_2 103(3) no
O10_2 N1_2 O9_2 126.9(6) no
O10_2 N1_2 O8_2 114.7(6) no
O9_2 N1_2 O8_2 118.1(6) no
N1_2 O9_2 Ni2_2 127.2(4) no
O13_2 N2_2 O12_2 122.9(5) no
O13_2 N2_2 O11_2 123.4(6) no
O12_2 N2_2 O11_2 113.6(5) no
N2_2 O11_2 Ni2_2 93.0(3) no
N2_2 O12_2 Ni2_2 92.9(3) no
C12_2 C11_2 H11A_2 109.5 no
C12_2 C11_2 H11B_2 109.5 no
H11A_2 C11_2 H11B_2 109.5 no
C12_2 C11_2 H11C_2 109.5 no
H11A_2 C11_2 H11C_2 109.5 no
H11B_2 C11_2 H11C_2 109.5 no
N3_2 C12_2 C11_2 176.9(5) no
C12_2 N3_2 Ni2_2 164.8(4) no
C14_2 C13_2 H13A_2 109.5 no
C14_2 C13_2 H13B_2 109.5 no
H13A_2 C13_2 H13B_2 109.5 no
C14_2 C13_2 H13C_2 109.5 no
H13A_2 C13_2 H13C_2 109.5 no
H13B_2 C13_2 H13C_2 109.5 no
N4_2 C14_2 C13_2 178.3(7) no

loop_
_geom_bond_atom_site_label_1
_geom_bond_atom_site_label_2
_geom_bond_distance
_geom_bond_publ_flag
C1_1 O1_1 1.405(6) no
C1_1 C2_1 1.507(8) no
C1_1 H1A_1 0.9900 no
C1_1 H1B_1 0.9900 no
C2_1 O2_1 1.408(6) no
C2_1 H2A_1 0.9900 no
C2_1 H2B_1 0.9900 no
C3_1 O2_1 1.449(6) no
C3_1 C4_1 1.480(7) no
C3_1 H3A_1 0.9900 no
C3_1 H3B_1 0.9900 no
C4_1 O3_1 1.435(6) no
C4_1 H4A_1 0.9900 no
C4_1 H4B_1 0.9900 no
C5_1 O3_1 1.437(6) no
C5_1 C6_1 1.512(7) no
C5_1 H5A_1 0.9900 no
C5_1 H5B_1 0.9900 no
C6_1 O4_1 1.403(6) no
C6_1 H6A_1 0.9900 no
C6_1 H6B_1 0.9900 no
C7_1 O4_1 1.411(6) no
C7_1 C8_1 1.502(7) no
C7_1 H7A_1 0.9900 no
C7_1 H7B_1 0.9900 no
C8_1 O5_1 1.412(6) no
C8_1 H8A_1 0.9900 no
C8_1 H8B_1 0.9900 no
C9_1 O5_1 1.421(6) no
C9_1 C10_1 1.491(8) no
C9_1 H9A_1 0.9900 no
C9_1 H9B_1 0.9900 no
C10_1 O1_1 1.442(7) no
C10_1 H10A_1 0.9900 no
C10_1 H10B_1 0.9900 no
Ni1_1 O7_1 2.017(3) no
Ni1_1 O6_1 2.028(3) no
Ni1_1 N3_1 2.060(4) no
Ni1_1 O8_1 2.088(4) no
Ni1_1 O11_1 2.097(3) no
Ni1_1 O12_1 2.109(4) no
O6_1 H6C_1 0.854(18) no
O6_1 H6D_1 0.833(18) no
O7_1 H7C_1 0.821(18) no
O7_1 H7D_1 0.842(18) no
N1_1 O10_1 1.224(6) no
N1_1 O8_1 1.231(5) no
N1_1 O9_1 1.256(6) no
N2_1 O11_1 1.218(6) no
N2_1 O13_1 1.277(6) no
N2_1 O12_1 1.290(6) no
C11_1 C12_1 1.491(6) no
C11_1 H11A_1 0.9800 no
C11_1 H11B_1 0.9800 no
C11_1 H11C_1 0.9800 no
C12_1 N3_1 1.124(5) no
C13_1 C14_1 1.436(7) no
C13_1 H13A_1 0.9800 no
C13_1 H13B_1 0.9800 no
C13_1 H13C_1 0.9800 no
C14_1 N4_1 1.147(6) no
C1_2 O1_2 1.452(6) no
C1_2 C2_2 1.502(8) no
C1_2 H1A_2 0.9900 no
C1_2 H1B_2 0.9900 no
C2_2 O2_2 1.439(6) no
C2_2 H2A_2 0.9900 no
C2_2 H2B_2 0.9900 no
C3_2 O2_2 1.402(6) no
C3_2 C4_2 1.518(7) no
C3_2 H3A_2 0.9900 no
C3_2 H3B_2 0.9900 no
C4_2 O3_2 1.440(6) no
C4_2 H4A_2 0.9900 no
C4_2 H4B_2 0.9900 no
C5_2 O3_2 1.418(6) no
C5_2 C6_2 1.499(7) no
C5_2 H5A_2 0.9900 no
C5_2 H5B_2 0.9900 no
C6_2 O4_2 1.431(6) no
C6_2 H6A_2 0.9900 no
C6_2 H6B_2 0.9900 no
C7_2 O4_2 1.442(6) no
C7_2 C8_2 1.494(7) no
C7_2 H7A_2 0.9900 no
C7_2 H7B_2 0.9900 no
C8_2 O5_2 1.447(6) no
C8_2 H8A_2 0.9900 no
C8_2 H8B_2 0.9900 no
C9_2 O5_2 1.421(7) no
C9_2 C10_2 1.517(8) no
C9_2 H9A_2 0.9900 no
C9_2 H9B_2 0.9900 no
C10_2 O1_2 1.414(6) no
C10_2 H10A_2 0.9900 no
C10_2 H10B_2 0.9900 no
Ni2_2 O9_2 1.981(3) no
Ni2_2 O7_2 2.011(3) no
Ni2_2 O6_2 2.020(3) no
Ni2_2 N3_2 2.053(4) no
Ni2_2 O11_2 2.123(3) no
Ni2_2 O12_2 2.153(3) no
O6_2 H6C_2 0.854(18) no
O6_2 H6D_2 0.832(18) no
O7_2 H7C_2 0.837(19) no
O7_2 H7D_2 0.833(18) no
N1_2 O10_2 1.176(7) no
N1_2 O9_2 1.261(6) no
N1_2 O8_2 1.265(6) no
N2_2 O13_2 1.167(6) no
N2_2 O12_2 1.263(6) no
N2_2 O11_2 1.306(6) no
C11_2 C12_2 1.419(6) no
C11_2 H11A_2 0.9800 no
C11_2 H11B_2 0.9800 no
C11_2 H11C_2 0.9800 no
C12_2 N3_2 1.151(5) no
C13_2 C14_2 1.454(7) no
C13_2 H13A_2 0.9800 no
C13_2 H13B_2 0.9800 no
C13_2 H13C_2 0.9800 no
C14_2 N4_2 1.119(6) no

loop_
_geom_hbond_atom_site_label_D
_geom_hbond_atom_site_label_H
_geom_hbond_atom_site_label_A
_geom_hbond_site_symmetry_A
_geom_hbond_distance_DH
_geom_hbond_distance_HA
_geom_hbond_distance_DA
_geom_hbond_angle_DHA
O6_1 H6C_1 O2_1 . 0.854(18) 1.89(2) 2.689(5) 156(4)
O6_1 H6D_1 O5_1 . 0.833(18) 1.98(2) 2.759(5) 155(4)
O7_1 H7C_1 O3_2 1_554 0.821(18) 2.08(3) 2.808(5) 147(5)
O7_1 H7D_1 O1_2 1_554 0.842(18) 2.02(2) 2.834(4) 163(5)
O6_2 H6C_2 O5_2 . 0.854(18) 1.91(2) 2.756(5) 171(4)
O6_2 H6D_2 O2_2 . 0.832(18) 1.894(18) 2.719(5) 171(4)
O7_2 H7C_2 O3_1 . 0.837(19) 1.96(3) 2.769(5) 162(6)
O7_2 H7D_2 O1_1 . 0.833(18) 2.06(3) 2.843(4) 158(5)

loop_
_geom_torsion_atom_site_label_1
_geom_torsion_atom_site_label_2
_geom_torsion_atom_site_label_3
_geom_torsion_atom_site_label_4
_geom_torsion
_geom_torsion_publ_flag
O1_1 C1_1 C2_1 O2_1 -61.6(6) no
O2_1 C3_1 C4_1 O3_1 72.2(6) no
O3_1 C5_1 C6_1 O4_1 58.9(5) no
O4_1 C7_1 C8_1 O5_1 -77.4(5) no
O5_1 C9_1 C10_1 O1_1 69.0(6) no
C2_1 C1_1 O1_1 C10_1 164.9(5) no
C9_1 C10_1 O1_1 C1_1 -166.0(5) no
C1_1 C2_1 O2_1 C3_1 174.5(4) no
C4_1 C3_1 O2_1 C2_1 -166.0(4) no
C3_1 C4_1 O3_1 C5_1 -172.0(4) no
C6_1 C5_1 O3_1 C4_1 92.7(5) no
C5_1 C6_1 O4_1 C7_1 -179.5(4) no
C8_1 C7_1 O4_1 C6_1 159.0(4) no
C7_1 C8_1 O5_1 C9_1 166.3(5) no
C10_1 C9_1 O5_1 C8_1 -165.9(5) no
O10_1 N1_1 O8_1 Ni1_1 -171.2(5) no
O9_1 N1_1 O8_1 Ni1_1 3.4(6) no
O7_1 Ni1_1 O8_1 N1_1 -89.3(4) no
O6_1 Ni1_1 O8_1 N1_1 87.4(4) no
N3_1 Ni1_1 O8_1 N1_1 178.7(4) no
O11_1 Ni1_1 O8_1 N1_1 108.8(11) no
O12_1 Ni1_1 O8_1 N1_1 1.8(4) no
O13_1 N2_1 O11_1 Ni1_1 178.0(6) no
O12_1 N2_1 O11_1 Ni1_1 1.3(6) no
O7_1 Ni1_1 O11_1 N2_1 86.4(4) no
O6_1 Ni1_1 O11_1 N2_1 -90.4(4) no
N3_1 Ni1_1 O11_1 N2_1 179.2(3) no
O8_1 Ni1_1 O11_1 N2_1 -111.7(11) no
O12_1 Ni1_1 O11_1 N2_1 -0.8(4) no
O11_1 N2_1 O12_1 Ni1_1 -1.2(6) no
O13_1 N2_1 O12_1 Ni1_1 -178.0(6) no
O7_1 Ni1_1 O12_1 N2_1 -92.6(4) no
O6_1 Ni1_1 O12_1 N2_1 89.1(3) no
N3_1 Ni1_1 O12_1 N2_1 0.7(6) no
O8_1 Ni1_1 O12_1 N2_1 172.8(3) no
O11_1 Ni1_1 O12_1 N2_1 0.7(3) no
C11_1 C12_1 N3_1 Ni1_1 74(12) no
O7_1 Ni1_1 N3_1 C12_1 179(2) no
O6_1 Ni1_1 N3_1 C12_1 -1(2) no
O8_1 Ni1_1 N3_1 C12_1 -87(2) no
O11_1 Ni1_1 N3_1 C12_1 87(2) no
O12_1 Ni1_1 N3_1 C12_1 87(2) no
O1_2 C1_2 C2_2 O2_2 62.0(6) no
O2_2 C3_2 C4_2 O3_2 -73.6(5) no
O3_2 C5_2 C6_2 O4_2 -57.9(5) no
O4_2 C7_2 C8_2 O5_2 78.4(5) no
O5_2 C9_2 C10_2 O1_2 -66.8(6) no
C9_2 C10_2 O1_2 C1_2 163.5(5) no
C2_2 C1_2 O1_2 C10_2 -169.5(5) no
C4_2 C3_2 O2_2 C2_2 169.5(4) no
C1_2 C2_2 O2_2 C3_2 -177.8(5) no
C6_2 C5_2 O3_2 C4_2 -89.0(5) no
C3_2 C4_2 O3_2 C5_2 170.6(4) no
C5_2 C6_2 O4_2 C7_2 -178.2(4) no
C8_2 C7_2 O4_2 C6_2 -161.1(4) no
C10_2 C9_2 O5_2 C8_2 163.9(4) no
C7_2 C8_2 O5_2 C9_2 -168.4(5) no
O10_2 N1_2 O9_2 Ni2_2 -174.2(5) no
O8_2 N1_2 O9_2 Ni2_2 11.4(7) no
O7_2 Ni2_2 O9_2 N1_2 -119.1(4) no
O6_2 Ni2_2 O9_2 N1_2 63.2(4) no
N3_2 Ni2_2 O9_2 N1_2 -27.0(4) no
O11_2 Ni2_2 O9_2 N1_2 154.2(4) no
O12_2 Ni2_2 O9_2 N1_2 152.2(4) no
O13_2 N2_2 O11_2 Ni2_2 178.7(6) no
O12_2 N2_2 O11_2 Ni2_2 -1.3(5) no
O9_2 Ni2_2 O11_2 N2_2 -1.5(5) no
O7_2 Ni2_2 O11_2 N2_2 -87.8(3) no
O6_2 Ni2_2 O11_2 N2_2 90.5(3) no
N3_2 Ni2_2 O11_2 N2_2 179.6(3) no
O12_2 Ni2_2 O11_2 N2_2 0.8(3) no
O13_2 N2_2 O12_2 Ni2_2 -178.7(6) no
O11_2 N2_2 O12_2 Ni2_2 1.2(5) no
O9_2 Ni2_2 O12_2 N2_2 178.1(3) no
O7_2 Ni2_2 O12_2 N2_2 90.0(4) no
O6_2 Ni2_2 O12_2 N2_2 -89.5(3) no
N3_2 Ni2_2 O12_2 N2_2 -4.0(6) no
O11_2 Ni2_2 O12_2 N2_2 -0.8(3) no
C11_2 C12_2 N3_2 Ni2_2 4(14) no
O9_2 Ni2_2 N3_2 C12_2 94.8(18) no
O7_2 Ni2_2 N3_2 C12_2 -176.2(18) no
O6_2 Ni2_2 N3_2 C12_2 2.5(18) no
O11_2 Ni2_2 N3_2 C12_2 -85.8(18) no
O12_2 Ni2_2 N3_2 C12_2 -83.0(19) no
